data_7029289
loop_
_publ_author_name
'Jana, Anukul'
'Majumdar, Moumita'
'Huch, Volker'
'Zimmer, Michael'
'Scheschkewitz, David'

_publ_section_title
;
 NHC-coordinated silagermenylidene functionalized in allylic position and
 its behaviour as a ligand.
;
_journal_issue 13
_journal_name_full 'Dalton transactions (Cambridge, England : 2003)'
_journal_page_first 5175
_journal_page_last 5181
_journal_paper_doi 10.1039/c4dt00094c
_journal_volume 43
_journal_year 2014
_chemical_formula_moiety 'C56 H89 Cl Ge N2 Si2'
_chemical_formula_sum 'C56 H89 Cl Ge N2 Si2'
_chemical_formula_weight 954.51
_chemical_name_systematic
; 
 ? 
;
_space_group_IT_number 14
_symmetry_cell_setting monoclinic
_symmetry_space_group_name_Hall '-P 2ybc'
_symmetry_space_group_name_H-M 'P 1 21/c 1'
_atom_sites_solution_hydrogens geom
_atom_sites_solution_primary direct
_atom_sites_solution_secondary difmap
_audit_creation_method SHELXL-97
_cell_angle_alpha 90.00
_cell_angle_beta 90.840(3)
_cell_angle_gamma 90.00
_cell_formula_units_Z 4
_cell_length_a 20.3816(11)
_cell_length_b 10.9027(6)
_cell_length_c 25.5288(13)
_cell_measurement_reflns_used 1966
_cell_measurement_temperature 133(2)
_cell_measurement_theta_max 21.24
_cell_measurement_theta_min 2.27
_cell_volume 5672.3(5)
_computing_cell_refinement 'Bruker SAINT'
_computing_data_collection 'Bruker APEX2'
_computing_data_reduction 'Bruker SAINT'
_computing_molecular_graphics 'Bruker SHELXTL'
_computing_publication_material 'Bruker SHELXTL'
_computing_structure_refinement 'SHELXL-97 (Sheldrick, 2008)'
_computing_structure_solution 'SHELXS-97 (Sheldrick, 2008)'
_diffrn_ambient_temperature 133(2)
_diffrn_measured_fraction_theta_full 0.991
_diffrn_measured_fraction_theta_max 0.991
_diffrn_measurement_device_type 'Bruker APEX-II CCD'
_diffrn_measurement_method '\f and \w scans'
_diffrn_radiation_monochromator graphite
_diffrn_radiation_source 'fine-focus sealed tube'
_diffrn_radiation_type MoK\a
_diffrn_radiation_wavelength 0.71073
_diffrn_reflns_av_R_equivalents 0.1264
_diffrn_reflns_av_sigmaI/netI 0.1843
_diffrn_reflns_limit_h_max 27
_diffrn_reflns_limit_h_min -20
_diffrn_reflns_limit_k_max 13
_diffrn_reflns_limit_k_min -14
_diffrn_reflns_limit_l_max 34
_diffrn_reflns_limit_l_min -31
_diffrn_reflns_number 48361
_diffrn_reflns_theta_full 28.33
_diffrn_reflns_theta_max 28.33
_diffrn_reflns_theta_min 1.60
_exptl_absorpt_coefficient_mu 0.664
_exptl_absorpt_correction_T_max 0.9707
_exptl_absorpt_correction_T_min 0.9035
_exptl_absorpt_correction_type multi-scan
_exptl_absorpt_process_details 'SADABS, BrukerAXS 2008'
_exptl_crystal_colour red
_exptl_crystal_density_diffrn 1.118
_exptl_crystal_density_method 'not measured'
_exptl_crystal_description block
_exptl_crystal_F_000 2064
_exptl_crystal_size_max 0.16
_exptl_crystal_size_mid 0.15
_exptl_crystal_size_min 0.05
_refine_diff_density_max 0.827
_refine_diff_density_min -0.923
_refine_diff_density_rms 0.083
_refine_ls_extinction_method none
_refine_ls_goodness_of_fit_ref 0.970
_refine_ls_hydrogen_treatment mixed
_refine_ls_matrix_type full
_refine_ls_number_parameters 589
_refine_ls_number_reflns 14017
_refine_ls_number_restraints 179
_refine_ls_restrained_S_all 0.966
_refine_ls_R_factor_all 0.1802
_refine_ls_R_factor_gt 0.0619
_refine_ls_shift/su_max 0.001
_refine_ls_shift/su_mean 0.000
_refine_ls_structure_factor_coef Fsqd
_refine_ls_weighting_details 'calc w=1/[\s^2^(Fo^2^)+(0.0423P)^2^+0.0000P] where P=(Fo^2^+2Fc^2^)/3'
_refine_ls_weighting_scheme calc
_refine_ls_wR_factor_gt 0.1011
_refine_ls_wR_factor_ref 0.1332
_reflns_number_gt 6354
_reflns_number_total 14017
_reflns_threshold_expression >2sigma(I)
_cod_data_source_file c4dt00094c.txt
_cod_data_source_block sh3241a
_cod_depositor_comments
;
The following automatic conversions were performed:

'_symmetry_cell_setting' value 'Monoclinic' changed to 'monoclinic'
according to
/usr/data/users/saulius/crontab/automatic-downloads/current/RSC/lib/dictionaries/cif_core.dic
dictionary named 'cif_core.dic' version 2.4.2 from 2011-04-26.

Automatic conversion script
Id: cif_fix_values 2281 2013-09-26 08:29:07Z andrius 
;
_cod_original_sg_symbol_H-M P2(1)/c
_cod_database_code 7029289

loop_
_symmetry_equiv_pos_as_xyz
'x, y, z'
'-x, y+1/2, -z+1/2'
'-x, -y, -z'
'x, -y-1/2, z-1/2'

loop_
_atom_site_label
_atom_site_type_symbol
_atom_site_fract_x
_atom_site_fract_y
_atom_site_fract_z
_atom_site_U_iso_or_equiv
_atom_site_adp_type
_atom_site_occupancy
_atom_site_symmetry_multiplicity
_atom_site_calc_flag
_atom_site_refinement_flags
_atom_site_disorder_assembly
_atom_site_disorder_group
Ge1 Ge 0.117535(19) 0.36265(4) 0.263942(16) 0.03194(13) Uani 1 1 d U . .
Cl1 Cl 0.27188(4) 0.77086(7) 0.28104(3) 0.0266(2) Uani 1 1 d U . .
Si2 Si 0.25596(5) 0.60448(8) 0.32175(4) 0.0213(2) Uani 1 1 d U . .
Si1 Si 0.21648(5) 0.45856(9) 0.25967(4) 0.0223(2) Uani 1 1 d U . .
N1 N 0.14025(13) 0.1893(2) 0.16846(11) 0.0235(7) Uani 1 1 d U A .
N2 N 0.12028(14) 0.0947(3) 0.24038(11) 0.0294(7) Uani 1 1 d U . .
C1 C 0.21194(17) 0.6780(3) 0.37949(13) 0.0234(8) Uani 1 1 d U . .
C2 C 0.24647(17) 0.7634(3) 0.41177(13) 0.0246(8) Uani 1 1 d U . .
C3 C 0.21365(18) 0.8251(3) 0.45112(14) 0.0306(9) Uani 1 1 d U . .
H3 H 0.2376 0.8811 0.4725 0.037 Uiso 1 1 calc R . .
C4 C 0.14765(19) 0.8085(3) 0.46049(14) 0.0331(9) Uani 1 1 d U . .
C5 C 0.11485(18) 0.7242(3) 0.42961(14) 0.0339(9) Uani 1 1 d U . .
H5 H 0.0695 0.7110 0.4354 0.041 Uiso 1 1 calc R . .
C6 C 0.14490(17) 0.6581(3) 0.39056(13) 0.0273(8) Uani 1 1 d U . .
C7 C 0.31880(16) 0.7959(3) 0.40586(14) 0.0267(9) Uani 1 1 d U . .
H7 H 0.3359 0.7503 0.3749 0.032 Uiso 1 1 calc R . .
C8 C 0.35866(18) 0.7555(3) 0.45460(14) 0.0350(10) Uani 1 1 d U . .
H8A H 0.3434 0.8007 0.4853 0.052 Uiso 1 1 calc R . .
H8B H 0.4053 0.7728 0.4493 0.052 Uiso 1 1 calc R . .
H8C H 0.3526 0.6673 0.4602 0.052 Uiso 1 1 calc R . .
C9 C 0.32871(18) 0.9331(3) 0.39620(15) 0.0362(10) Uani 1 1 d U . .
H9A H 0.3039 0.9578 0.3648 0.054 Uiso 1 1 calc R . .
H9B H 0.3754 0.9498 0.3912 0.054 Uiso 1 1 calc R . .
H9C H 0.3132 0.9795 0.4264 0.054 Uiso 1 1 calc R . .
C10 C 0.11306(19) 0.8882(4) 0.50009(14) 0.0393(10) Uani 1 1 d U . .
H10 H 0.1473 0.9225 0.5245 0.047 Uiso 1 1 calc R . .
C11 C 0.0807(2) 0.9954(3) 0.47175(15) 0.0431(11) Uani 1 1 d U . .
H11A H 0.1141 1.0430 0.4535 0.065 Uiso 1 1 calc R . .
H11B H 0.0587 1.0480 0.4972 0.065 Uiso 1 1 calc R . .
H11C H 0.0483 0.9643 0.4463 0.065 Uiso 1 1 calc R . .
C12 C 0.0648(2) 0.8169(4) 0.53270(15) 0.0485(12) Uani 1 1 d U . .
H12A H 0.0274 0.7919 0.5106 0.073 Uiso 1 1 calc R . .
H12B H 0.0494 0.8686 0.5614 0.073 Uiso 1 1 calc R . .
H12C H 0.0864 0.7438 0.5472 0.073 Uiso 1 1 calc R . .
C13 C 0.10243(17) 0.5692(3) 0.35957(14) 0.0290(9) Uani 1 1 d U . .
H13 H 0.1323 0.5216 0.3364 0.035 Uiso 1 1 calc R . .
C14 C 0.05330(19) 0.6366(4) 0.32378(16) 0.0495(12) Uani 1 1 d U . .
H14A H 0.0231 0.6845 0.3452 0.074 Uiso 1 1 calc R . .
H14B H 0.0284 0.5766 0.3029 0.074 Uiso 1 1 calc R . .
H14C H 0.0770 0.6916 0.3003 0.074 Uiso 1 1 calc R . .
C15 C 0.0676(2) 0.4768(4) 0.39432(16) 0.0524(12) Uani 1 1 d U . .
H15A H 0.1001 0.4329 0.4159 0.079 Uiso 1 1 calc R . .
H15B H 0.0434 0.4180 0.3723 0.079 Uiso 1 1 calc R . .
H15C H 0.0369 0.5200 0.4170 0.079 Uiso 1 1 calc R . .
C16 C 0.33565(16) 0.5351(3) 0.34800(13) 0.0210(8) Uani 1 1 d U . .
C17 C 0.33070(16) 0.4580(3) 0.39227(13) 0.0224(8) Uani 1 1 d U . .
C18 C 0.38701(17) 0.4181(3) 0.41854(14) 0.0259(8) Uani 1 1 d U . .
H18 H 0.3826 0.3685 0.4489 0.031 Uiso 1 1 calc R . .
C19 C 0.44958(17) 0.4484(3) 0.40181(14) 0.0248(8) Uani 1 1 d U . .
C20 C 0.45413(17) 0.5174(3) 0.35670(13) 0.0250(8) Uani 1 1 d U . .
H20 H 0.4965 0.5376 0.3443 0.030 Uiso 1 1 calc R . .
C21 C 0.39929(16) 0.5586(3) 0.32858(13) 0.0207(8) Uani 1 1 d U . .
C22 C 0.26494(17) 0.4111(3) 0.41267(14) 0.0265(8) Uani 1 1 d U . .
H22 H 0.2296 0.4459 0.3895 0.032 Uiso 1 1 calc R . .
C23 C 0.26117(18) 0.2706(3) 0.40797(15) 0.0362(10) Uani 1 1 d U . .
H23A H 0.2699 0.2463 0.3718 0.054 Uiso 1 1 calc R . .
H23B H 0.2173 0.2428 0.4176 0.054 Uiso 1 1 calc R . .
H23C H 0.2939 0.2332 0.4315 0.054 Uiso 1 1 calc R . .
C24 C 0.25082(18) 0.4522(3) 0.46835(14) 0.0357(10) Uani 1 1 d U . .
H24A H 0.2848 0.4202 0.4922 0.054 Uiso 1 1 calc R . .
H24B H 0.2079 0.4208 0.4788 0.054 Uiso 1 1 calc R . .
H24C H 0.2506 0.5420 0.4699 0.054 Uiso 1 1 calc R . .
C25 C 0.50943(17) 0.3973(3) 0.43056(15) 0.0333(9) Uani 1 1 d U . .
H25 H 0.4969 0.3863 0.4680 0.040 Uiso 1 1 calc R . .
C26 C 0.5257(2) 0.2730(4) 0.4099(2) 0.0712(16) Uani 1 1 d U . .
H26A H 0.4868 0.2202 0.4116 0.107 Uiso 1 1 calc R . .
H26B H 0.5613 0.2371 0.4310 0.107 Uiso 1 1 calc R . .
H26C H 0.5395 0.2801 0.3734 0.107 Uiso 1 1 calc R . .
C27 C 0.56895(19) 0.4811(4) 0.43027(17) 0.0535(13) Uani 1 1 d U . .
H27A H 0.6032 0.4475 0.4535 0.080 Uiso 1 1 calc R . .
H27B H 0.5564 0.5629 0.4425 0.080 Uiso 1 1 calc R . .
H27C H 0.5857 0.4870 0.3946 0.080 Uiso 1 1 calc R . .
C28 C 0.41164(16) 0.6241(3) 0.27694(13) 0.0233(8) Uani 1 1 d U . .
H28 H 0.3683 0.6343 0.2586 0.028 Uiso 1 1 calc R . .
C29 C 0.44089(18) 0.7525(3) 0.28542(14) 0.0329(9) Uani 1 1 d U . .
H29A H 0.4109 0.8019 0.3064 0.049 Uiso 1 1 calc R . .
H29B H 0.4472 0.7922 0.2514 0.049 Uiso 1 1 calc R . .
H29C H 0.4832 0.7455 0.3039 0.049 Uiso 1 1 calc R . .
C30 C 0.45569(17) 0.5486(3) 0.24119(14) 0.0307(9) Uani 1 1 d U . .
H30A H 0.4994 0.5407 0.2574 0.046 Uiso 1 1 calc R . .
H30B H 0.4593 0.5898 0.2072 0.046 Uiso 1 1 calc R . .
H30C H 0.4366 0.4669 0.2361 0.046 Uiso 1 1 calc R . .
C31 C 0.28440(16) 0.4276(3) 0.21067(12) 0.0197(8) Uani 1 1 d U . .
C32 C 0.29513(16) 0.5121(3) 0.16910(13) 0.0211(8) Uani 1 1 d U . .
C33 C 0.33993(16) 0.4834(3) 0.13058(13) 0.0256(8) Uani 1 1 d U . .
H33 H 0.3464 0.5405 0.1030 0.031 Uiso 1 1 calc R . .
C34 C 0.37587(16) 0.3748(3) 0.13043(14) 0.0250(8) Uani 1 1 d U . .
C35 C 0.36541(16) 0.2947(3) 0.17131(14) 0.0257(8) Uani 1 1 d U . .
H35 H 0.3897 0.2204 0.1723 0.031 Uiso 1 1 calc R . .
C36 C 0.32153(16) 0.3169(3) 0.21086(13) 0.0225(8) Uani 1 1 d U . .
C37 C 0.25690(16) 0.6318(3) 0.16380(13) 0.0264(8) Uani 1 1 d U . .
H37 H 0.2342 0.6468 0.1976 0.032 Uiso 1 1 calc R . .
C38 C 0.30165(18) 0.7425(3) 0.15337(14) 0.0342(10) Uani 1 1 d U . .
H38A H 0.3377 0.7435 0.1792 0.051 Uiso 1 1 calc R . .
H38B H 0.2762 0.8183 0.1562 0.051 Uiso 1 1 calc R . .
H38C H 0.3196 0.7361 0.1181 0.051 Uiso 1 1 calc R . .
C39 C 0.20460(18) 0.6227(3) 0.12078(14) 0.0387(10) Uani 1 1 d U . .
H39A H 0.2252 0.5994 0.0878 0.058 Uiso 1 1 calc R . .
H39B H 0.1828 0.7022 0.1165 0.058 Uiso 1 1 calc R . .
H39C H 0.1722 0.5605 0.1303 0.058 Uiso 1 1 calc R . .
C40 C 0.42301(18) 0.3461(3) 0.08734(14) 0.0329(9) Uani 1 1 d U . .
H40 H 0.4455 0.2675 0.0966 0.040 Uiso 1 1 calc R . .
C41 C 0.47555(19) 0.4436(4) 0.08176(17) 0.0511(12) Uani 1 1 d U . .
H41A H 0.4551 0.5213 0.0711 0.077 Uiso 1 1 calc R . .
H41B H 0.5069 0.4180 0.0552 0.077 Uiso 1 1 calc R . .
H41C H 0.4986 0.4546 0.1154 0.077 Uiso 1 1 calc R . .
C42 C 0.3874(2) 0.3268(4) 0.03568(15) 0.0575(13) Uani 1 1 d U . .
H42A H 0.3550 0.2610 0.0394 0.086 Uiso 1 1 calc R . .
H42B H 0.4190 0.3041 0.0088 0.086 Uiso 1 1 calc R . .
H42C H 0.3650 0.4027 0.0253 0.086 Uiso 1 1 calc R . .
C43 C 0.31518(17) 0.2214(3) 0.25393(14) 0.0276(9) Uani 1 1 d U . .
H43 H 0.2766 0.2441 0.2756 0.033 Uiso 1 1 calc R . .
C44 C 0.30313(19) 0.0927(3) 0.23213(15) 0.0394(10) Uani 1 1 d U . .
H44A H 0.2652 0.0942 0.2081 0.059 Uiso 1 1 calc R . .
H44B H 0.2945 0.0361 0.2610 0.059 Uiso 1 1 calc R . .
H44C H 0.3420 0.0652 0.2132 0.059 Uiso 1 1 calc R . .
C45 C 0.37624(17) 0.2219(3) 0.28991(14) 0.0323(9) Uani 1 1 d U . .
H45A H 0.4154 0.2063 0.2691 0.048 Uiso 1 1 calc R . .
H45B H 0.3720 0.1577 0.3165 0.048 Uiso 1 1 calc R . .
H45C H 0.3803 0.3019 0.3071 0.048 Uiso 1 1 calc R . .
C46 C 0.13342(16) 0.2069(3) 0.22016(13) 0.0256(8) Uani 1 1 d U A .
C47 C 0.13093(17) 0.0661(3) 0.15546(15) 0.0282(9) Uani 1 1 d U . .
C48 C 0.11842(17) 0.0069(3) 0.20053(15) 0.0285(9) Uani 1 1 d U A .
C49 C 0.15125(17) 0.2929(3) 0.13193(14) 0.0288(9) Uani 1 1 d U . .
H49 H 0.1643 0.3646 0.1542 0.035 Uiso 1 1 calc R A .
C50 C 0.20768(18) 0.2712(4) 0.09458(14) 0.0396(10) Uani 1 1 d U A .
H50A H 0.2455 0.2384 0.1141 0.059 Uiso 1 1 calc R . .
H50B H 0.2198 0.3490 0.0781 0.059 Uiso 1 1 calc R . .
H50C H 0.1940 0.2124 0.0675 0.059 Uiso 1 1 calc R . .
C51 C 0.08759(18) 0.3288(3) 0.10442(15) 0.0404(10) Uani 1 1 d U A .
H51A H 0.0738 0.2628 0.0806 0.061 Uiso 1 1 calc R . .
H51B H 0.0943 0.4043 0.0844 0.061 Uiso 1 1 calc R . .
H51C H 0.0536 0.3424 0.1305 0.061 Uiso 1 1 calc R . .
C52 C 0.1345(2) 0.0140(3) 0.10160(15) 0.0445(11) Uani 1 1 d U A .
H52A H 0.1803 0.0126 0.0905 0.067 Uiso 1 1 calc R . .
H52B H 0.1086 0.0648 0.0774 0.067 Uiso 1 1 calc R . .
H52C H 0.1170 -0.0698 0.1015 0.067 Uiso 1 1 calc R . .
C53 C 0.1043(2) -0.1264(3) 0.20895(16) 0.0439(11) Uani 1 1 d U . .
H53A H 0.1009 -0.1680 0.1750 0.066 Uiso 1 1 calc R A .
H53B H 0.0629 -0.1352 0.2276 0.066 Uiso 1 1 calc R . .
H53C H 0.1400 -0.1632 0.2298 0.066 Uiso 1 1 calc R . .
C54A C 0.1081(2) 0.0829(4) 0.29742(19) 0.0292(11) Uani 0.85 1 d PDU A 1
H54A H 0.1193 0.1641 0.3134 0.035 Uiso 0.85 1 calc PR A 1
C56A C 0.1537(2) -0.0102(5) 0.3230(2) 0.0476(14) Uani 0.85 1 d PDU A 1
H56A H 0.1415 -0.0929 0.3112 0.071 Uiso 0.85 1 calc PR A 1
H56B H 0.1500 -0.0051 0.3611 0.071 Uiso 0.85 1 calc PR A 1
H56C H 0.1990 0.0071 0.3130 0.071 Uiso 0.85 1 calc PR A 1
C54B C 0.1099(7) 0.027(3) 0.2962(12) 0.0292(11) Uani 0.15 1 d PDU A 2
H54B H 0.1127 -0.0636 0.2905 0.035 Uiso 0.15 1 calc PR A 2
C56B C 0.1700(13) 0.067(3) 0.3287(12) 0.0476(14) Uani 0.15 1 d PDU A 2
H56D H 0.2099 0.0362 0.3125 0.071 Uiso 0.15 1 calc PR A 2
H56E H 0.1667 0.0348 0.3643 0.071 Uiso 0.15 1 calc PR A 2
H56F H 0.1717 0.1572 0.3300 0.071 Uiso 0.15 1 calc PR A 2
C55 C 0.03773(18) 0.0598(4) 0.30892(15) 0.0464(11) Uani 1 1 d DU . .
H55A H 0.0230 -0.0143 0.2904 0.070 Uiso 0.85 1 calc PR A 1
H55B H 0.0114 0.1300 0.2972 0.070 Uiso 0.85 1 calc PR A 1
H55C H 0.0325 0.0484 0.3467 0.070 Uiso 0.85 1 calc PR A 1
H55D H 0.0084 -0.0035 0.2945 0.070 Uiso 0.15 1 calc PR A 2
H55E H 0.0266 0.1393 0.2933 0.070 Uiso 0.15 1 calc PR A 2
H55F H 0.0327 0.0642 0.3470 0.070 Uiso 0.15 1 calc PR A 2

loop_
_atom_site_aniso_label
_atom_site_aniso_U_11
_atom_site_aniso_U_22
_atom_site_aniso_U_33
_atom_site_aniso_U_23
_atom_site_aniso_U_13
_atom_site_aniso_U_12
Ge1 0.0220(2) 0.0380(2) 0.0359(2) -0.0120(2) 0.00604(18) -0.0081(2)
Cl1 0.0281(5) 0.0213(4) 0.0302(5) -0.0006(4) -0.0036(4) 0.0011(4)
Si2 0.0175(5) 0.0222(5) 0.0243(5) -0.0016(4) -0.0009(4) 0.0009(4)
Si1 0.0178(5) 0.0227(5) 0.0262(6) -0.0040(4) 0.0005(4) -0.0007(4)
N1 0.0212(17) 0.0232(16) 0.0261(17) -0.0033(13) -0.0009(13) -0.0017(13)
N2 0.0241(18) 0.0353(18) 0.0287(17) 0.0035(15) -0.0040(14) 0.0003(15)
C1 0.0234(19) 0.0201(19) 0.026(2) -0.0004(15) -0.0036(16) 0.0097(15)
C2 0.0231(19) 0.0220(19) 0.029(2) -0.0014(16) -0.0079(16) 0.0054(16)
C3 0.030(2) 0.032(2) 0.030(2) -0.0055(17) -0.0068(17) 0.0062(18)
C4 0.032(2) 0.039(2) 0.028(2) -0.0062(18) -0.0067(18) 0.0146(19)
C5 0.022(2) 0.047(2) 0.033(2) -0.0082(19) -0.0017(17) 0.0099(19)
C6 0.023(2) 0.035(2) 0.024(2) -0.0047(17) -0.0017(16) 0.0077(17)
C7 0.022(2) 0.026(2) 0.032(2) -0.0018(17) -0.0079(17) 0.0047(17)
C8 0.029(2) 0.032(2) 0.043(2) -0.0041(19) -0.0133(19) 0.0032(18)
C9 0.036(2) 0.028(2) 0.045(3) -0.0045(18) -0.009(2) 0.0024(19)
C10 0.037(2) 0.055(3) 0.025(2) -0.0103(19) -0.0022(18) 0.019(2)
C11 0.047(3) 0.045(2) 0.038(2) -0.013(2) 0.001(2) 0.013(2)
C12 0.059(3) 0.051(3) 0.036(2) 0.001(2) 0.004(2) 0.027(2)
C13 0.020(2) 0.036(2) 0.031(2) -0.0097(17) 0.0022(17) 0.0004(17)
C14 0.038(3) 0.058(3) 0.052(3) -0.022(2) -0.014(2) 0.012(2)
C15 0.045(3) 0.064(3) 0.048(3) -0.016(2) 0.014(2) -0.015(2)
C16 0.0234(19) 0.0148(17) 0.0247(19) -0.0030(15) -0.0010(15) -0.0009(15)
C17 0.0199(19) 0.0196(18) 0.028(2) -0.0021(16) 0.0010(16) 0.0019(16)
C18 0.025(2) 0.0218(19) 0.031(2) 0.0037(16) 0.0009(17) 0.0067(17)
C19 0.0210(19) 0.0198(19) 0.033(2) -0.0002(16) -0.0052(17) 0.0060(16)
C20 0.0177(19) 0.024(2) 0.034(2) 0.0013(17) -0.0015(16) 0.0000(16)
C21 0.0193(19) 0.0185(18) 0.0243(19) -0.0013(15) 0.0013(15) 0.0001(15)
C22 0.022(2) 0.028(2) 0.029(2) 0.0036(17) 0.0063(16) 0.0041(17)
C23 0.036(2) 0.028(2) 0.045(3) 0.0055(19) 0.011(2) -0.0008(19)
C24 0.030(2) 0.039(2) 0.038(2) 0.0046(19) 0.0088(19) 0.0019(19)
C25 0.022(2) 0.036(2) 0.042(2) 0.0087(19) -0.0031(18) 0.0083(18)
C26 0.047(3) 0.038(3) 0.128(5) -0.009(3) -0.029(3) 0.019(2)
C27 0.036(3) 0.048(3) 0.076(3) 0.013(2) -0.032(2) -0.004(2)
C28 0.0177(19) 0.0231(19) 0.029(2) 0.0024(16) -0.0019(15) -0.0042(16)
C29 0.037(2) 0.027(2) 0.036(2) 0.0035(17) 0.0018(19) -0.0052(18)
C30 0.027(2) 0.033(2) 0.032(2) -0.0007(18) 0.0048(17) -0.0059(18)
C31 0.0166(18) 0.0215(18) 0.0209(19) -0.0052(15) -0.0041(15) -0.0017(15)
C32 0.022(2) 0.0179(18) 0.0232(19) -0.0044(15) -0.0030(15) -0.0021(15)
C33 0.027(2) 0.024(2) 0.026(2) 0.0007(16) 0.0012(16) -0.0067(16)
C34 0.0203(19) 0.025(2) 0.030(2) -0.0078(17) 0.0010(16) -0.0032(16)
C35 0.020(2) 0.0189(19) 0.039(2) -0.0041(17) 0.0024(17) 0.0046(16)
C36 0.0189(19) 0.0192(18) 0.029(2) -0.0014(15) -0.0001(16) -0.0020(15)
C37 0.028(2) 0.0239(19) 0.028(2) 0.0001(17) -0.0025(16) 0.0001(17)
C38 0.045(3) 0.023(2) 0.035(2) 0.0026(18) 0.0028(19) 0.0006(18)
C39 0.044(3) 0.030(2) 0.041(2) -0.0041(19) -0.012(2) 0.0088(19)
C40 0.037(2) 0.026(2) 0.035(2) -0.0044(18) 0.0106(18) -0.0011(18)
C41 0.036(3) 0.045(3) 0.073(3) -0.010(2) 0.026(2) -0.001(2)
C42 0.056(3) 0.078(3) 0.039(3) -0.022(2) 0.011(2) 0.004(3)
C43 0.024(2) 0.0221(19) 0.037(2) 0.0017(17) 0.0048(17) 0.0040(17)
C44 0.039(3) 0.027(2) 0.052(3) 0.0042(19) 0.003(2) -0.0041(19)
C45 0.036(2) 0.027(2) 0.033(2) 0.0052(17) 0.0020(18) 0.0046(18)
C46 0.0167(19) 0.036(2) 0.024(2) -0.0008(17) 0.0005(16) -0.0058(17)
C47 0.023(2) 0.025(2) 0.037(2) -0.0054(17) -0.0036(18) -0.0035(17)
C48 0.024(2) 0.0222(19) 0.039(2) 0.0007(18) -0.0054(18) 0.0022(17)
C49 0.032(2) 0.026(2) 0.028(2) 0.0019(17) 0.0013(17) -0.0071(17)
C50 0.037(2) 0.049(3) 0.033(2) -0.003(2) 0.0070(19) -0.012(2)
C51 0.038(2) 0.043(2) 0.041(3) 0.011(2) -0.006(2) -0.005(2)
C52 0.055(3) 0.036(2) 0.043(2) -0.014(2) 0.004(2) -0.005(2)
C53 0.047(3) 0.028(2) 0.057(3) 0.004(2) -0.001(2) 0.004(2)
C54A 0.029(2) 0.028(3) 0.031(2) 0.009(3) -0.0006(19) -0.005(2)
C56A 0.043(3) 0.062(4) 0.039(3) 0.010(3) 0.000(2) 0.021(3)
C54B 0.029(2) 0.028(3) 0.031(2) 0.009(3) -0.0006(19) -0.005(2)
C56B 0.043(3) 0.062(4) 0.039(3) 0.010(3) 0.000(2) 0.021(3)
C55 0.031(2) 0.069(3) 0.039(3) 0.003(2) 0.0043(19) -0.004(2)

loop_
_atom_type_symbol
_atom_type_description
_atom_type_scat_dispersion_real
_atom_type_scat_dispersion_imag
_atom_type_scat_source
C C 0.0033 0.0016 'International Tables Vol C Tables 4.2.6.8 and 6.1.1.4'
H H 0.0000 0.0000 'International Tables Vol C Tables 4.2.6.8 and 6.1.1.4'
Ge Ge 0.1547 1.8001 'International Tables Vol C Tables 4.2.6.8 and 6.1.1.4'
Cl Cl 0.1484 0.1585 'International Tables Vol C Tables 4.2.6.8 and 6.1.1.4'
Si Si 0.0817 0.0704 'International Tables Vol C Tables 4.2.6.8 and 6.1.1.4'
N N 0.0061 0.0033 'International Tables Vol C Tables 4.2.6.8 and 6.1.1.4'

loop_
_geom_angle_atom_site_label_1
_geom_angle_atom_site_label_2
_geom_angle_atom_site_label_3
_geom_angle
C46 Ge1 Si1 101.90(10)
C16 Si2 C1 107.61(14)
C16 Si2 Cl1 112.14(11)
C1 Si2 Cl1 95.51(11)
C16 Si2 Si1 104.32(10)
C1 Si2 Si1 129.50(11)
Cl1 Si2 Si1 107.39(5)
C31 Si1 Ge1 127.00(10)
C31 Si1 Si2 108.26(10)
Ge1 Si1 Si2 124.54(5)
C46 N1 C47 110.8(3)
C46 N1 C49 121.8(3)
C47 N1 C49 127.2(3)
C46 N2 C48 110.1(3)
C46 N2 C54A 119.2(3)
C48 N2 C54A 130.6(3)
C46 N2 C54B 140.7(10)
C48 N2 C54B 109.0(10)
C54A N2 C54B 22.1(9)
C6 C1 C2 117.1(3)
C6 C1 Si2 123.7(3)
C2 C1 Si2 119.1(3)
C3 C2 C1 119.8(3)
C3 C2 C7 115.8(3)
C1 C2 C7 124.4(3)
C4 C3 C2 122.8(3)
C4 C3 H3 118.6
C2 C3 H3 118.6
C5 C4 C3 117.0(3)
C5 C4 C10 122.5(4)
C3 C4 C10 120.3(3)
C4 C5 C6 123.0(4)
C4 C5 H5 118.5
C6 C5 H5 118.5
C5 C6 C1 120.2(3)
C5 C6 C13 117.1(3)
C1 C6 C13 122.7(3)
C2 C7 C9 111.9(3)
C2 C7 C8 110.7(3)
C9 C7 C8 109.9(3)
C2 C7 H7 108.1
C9 C7 H7 108.1
C8 C7 H7 108.1
C7 C8 H8A 109.5
C7 C8 H8B 109.5
H8A C8 H8B 109.5
C7 C8 H8C 109.5
H8A C8 H8C 109.5
H8B C8 H8C 109.5
C7 C9 H9A 109.5
C7 C9 H9B 109.5
H9A C9 H9B 109.5
C7 C9 H9C 109.5
H9A C9 H9C 109.5
H9B C9 H9C 109.5
C12 C10 C4 112.6(3)
C12 C10 C11 112.1(3)
C4 C10 C11 109.0(3)
C12 C10 H10 107.6
C4 C10 H10 107.6
C11 C10 H10 107.6
C10 C11 H11A 109.5
C10 C11 H11B 109.5
H11A C11 H11B 109.5
C10 C11 H11C 109.5
H11A C11 H11C 109.5
H11B C11 H11C 109.5
C10 C12 H12A 109.5
C10 C12 H12B 109.5
H12A C12 H12B 109.5
C10 C12 H12C 109.5
H12A C12 H12C 109.5
H12B C12 H12C 109.5
C6 C13 C15 112.7(3)
C6 C13 C14 111.6(3)
C15 C13 C14 111.0(3)
C6 C13 H13 107.1
C15 C13 H13 107.1
C14 C13 H13 107.1
C13 C14 H14A 109.5
C13 C14 H14B 109.5
H14A C14 H14B 109.5
C13 C14 H14C 109.5
H14A C14 H14C 109.5
H14B C14 H14C 109.5
C13 C15 H15A 109.5
C13 C15 H15B 109.5
H15A C15 H15B 109.5
C13 C15 H15C 109.5
H15A C15 H15C 109.5
H15B C15 H15C 109.5
C17 C16 C21 117.6(3)
C17 C16 Si2 116.6(2)
C21 C16 Si2 125.8(2)
C18 C17 C16 120.3(3)
C18 C17 C22 116.8(3)
C16 C17 C22 122.9(3)
C17 C18 C19 122.1(3)
C17 C18 H18 119.0
C19 C18 H18 119.0
C20 C19 C18 117.3(3)
C20 C19 C25 122.7(3)
C18 C19 C25 119.8(3)
C19 C20 C21 122.8(3)
C19 C20 H20 118.6
C21 C20 H20 118.6
C20 C21 C16 119.5(3)
C20 C21 C28 117.1(3)
C16 C21 C28 123.4(3)
C24 C22 C17 113.4(3)
C24 C22 C23 110.9(3)
C17 C22 C23 110.4(3)
C24 C22 H22 107.3
C17 C22 H22 107.3
C23 C22 H22 107.3
C22 C23 H23A 109.5
C22 C23 H23B 109.5
H23A C23 H23B 109.5
C22 C23 H23C 109.5
H23A C23 H23C 109.5
H23B C23 H23C 109.5
C22 C24 H24A 109.5
C22 C24 H24B 109.5
H24A C24 H24B 109.5
C22 C24 H24C 109.5
H24A C24 H24C 109.5
H24B C24 H24C 109.5
C26 C25 C27 111.3(3)
C26 C25 C19 110.0(3)
C27 C25 C19 114.3(3)
C26 C25 H25 106.9
C27 C25 H25 106.9
C19 C25 H25 106.9
C25 C26 H26A 109.5
C25 C26 H26B 109.5
H26A C26 H26B 109.5
C25 C26 H26C 109.5
H26A C26 H26C 109.5
H26B C26 H26C 109.5
C25 C27 H27A 109.5
C25 C27 H27B 109.5
H27A C27 H27B 109.5
C25 C27 H27C 109.5
H27A C27 H27C 109.5
H27B C27 H27C 109.5
C21 C28 C30 111.7(3)
C21 C28 C29 112.0(3)
C30 C28 C29 110.2(3)
C21 C28 H28 107.6
C30 C28 H28 107.6
C29 C28 H28 107.6
C28 C29 H29A 109.5
C28 C29 H29B 109.5
H29A C29 H29B 109.5
C28 C29 H29C 109.5
H29A C29 H29C 109.5
H29B C29 H29C 109.5
C28 C30 H30A 109.5
C28 C30 H30B 109.5
H30A C30 H30B 109.5
C28 C30 H30C 109.5
H30A C30 H30C 109.5
H30B C30 H30C 109.5
C32 C31 C36 117.6(3)
C32 C31 Si1 119.7(2)
C36 C31 Si1 122.5(2)
C33 C32 C31 119.5(3)
C33 C32 C37 118.1(3)
C31 C32 C37 122.4(3)
C32 C33 C34 123.0(3)
C32 C33 H33 118.5
C34 C33 H33 118.5
C35 C34 C33 116.7(3)
C35 C34 C40 121.9(3)
C33 C34 C40 121.4(3)
C36 C35 C34 123.5(3)
C36 C35 H35 118.3
C34 C35 H35 118.3
C35 C36 C31 119.7(3)
C35 C36 C43 118.1(3)
C31 C36 C43 122.1(3)
C39 C37 C32 111.1(3)
C39 C37 C38 109.7(3)
C32 C37 C38 112.5(3)
C39 C37 H37 107.8
C32 C37 H37 107.8
C38 C37 H37 107.8
C37 C38 H38A 109.5
C37 C38 H38B 109.5
H38A C38 H38B 109.5
C37 C38 H38C 109.5
H38A C38 H38C 109.5
H38B C38 H38C 109.5
C37 C39 H39A 109.5
C37 C39 H39B 109.5
H39A C39 H39B 109.5
C37 C39 H39C 109.5
H39A C39 H39C 109.5
H39B C39 H39C 109.5
C34 C40 C42 111.3(3)
C34 C40 C41 112.5(3)
C42 C40 C41 110.3(3)
C34 C40 H40 107.5
C42 C40 H40 107.5
C41 C40 H40 107.5
C40 C41 H41A 109.5
C40 C41 H41B 109.5
H41A C41 H41B 109.5
C40 C41 H41C 109.5
H41A C41 H41C 109.5
H41B C41 H41C 109.5
C40 C42 H42A 109.5
C40 C42 H42B 109.5
H42A C42 H42B 109.5
C40 C42 H42C 109.5
H42A C42 H42C 109.5
H42B C42 H42C 109.5
C36 C43 C44 112.4(3)
C36 C43 C45 110.7(3)
C44 C43 C45 110.2(3)
C36 C43 H43 107.8
C44 C43 H43 107.8
C45 C43 H43 107.8
C43 C44 H44A 109.5
C43 C44 H44B 109.5
H44A C44 H44B 109.5
C43 C44 H44C 109.5
H44A C44 H44C 109.5
H44B C44 H44C 109.5
C43 C45 H45A 109.5
C43 C45 H45B 109.5
H45A C45 H45B 109.5
C43 C45 H45C 109.5
H45A C45 H45C 109.5
H45B C45 H45C 109.5
N1 C46 N2 105.6(3)
N1 C46 Ge1 132.1(3)
N2 C46 Ge1 120.2(2)
C48 C47 N1 106.6(3)
C48 C47 C52 128.2(3)
N1 C47 C52 125.3(3)
C47 C48 N2 106.9(3)
C47 C48 C53 128.8(3)
N2 C48 C53 124.3(3)
N1 C49 C51 110.5(3)
N1 C49 C50 113.4(3)
C51 C49 C50 113.5(3)
N1 C49 H49 106.2
C51 C49 H49 106.2
C50 C49 H49 106.2
C49 C50 H50A 109.5
C49 C50 H50B 109.5
H50A C50 H50B 109.5
C49 C50 H50C 109.5
H50A C50 H50C 109.5
H50B C50 H50C 109.5
C49 C51 H51A 109.5
C49 C51 H51B 109.5
H51A C51 H51B 109.5
C49 C51 H51C 109.5
H51A C51 H51C 109.5
H51B C51 H51C 109.5
C47 C52 H52A 109.5
C47 C52 H52B 109.5
H52A C52 H52B 109.5
C47 C52 H52C 109.5
H52A C52 H52C 109.5
H52B C52 H52C 109.5
C48 C53 H53A 109.5
C48 C53 H53B 109.5
H53A C53 H53B 109.5
C48 C53 H53C 109.5
H53A C53 H53C 109.5
H53B C53 H53C 109.5
N2 C54A C55 112.5(3)
N2 C54A C56A 111.7(4)
C55 C54A C56A 112.8(4)
N2 C54A H54A 106.4
C55 C54A H54A 106.4
C56A C54A H54A 106.4
C56B C54B C55 125(2)
C56B C54B N2 103.4(18)
C55 C54B N2 102.5(14)
C56B C54B H54B 108.3
C55 C54B H54B 108.3
N2 C54B H54B 108.3
C54B C56B H56D 109.5
C54B C56B H56E 109.5
H56D C56B H56E 109.5
C54B C56B H56F 109.5
H56D C56B H56F 109.5
H56E C56B H56F 109.5
C54A C55 C54B 23.0(10)
C54A C55 H55A 109.5
C54B C55 H55A 89.7
C54A C55 H55B 109.5
C54B C55 H55B 129.2
H55A C55 H55B 109.5
C54A C55 H55C 109.5
C54B C55 H55C 107.1
H55A C55 H55C 109.5
H55B C55 H55C 109.5
C54A C55 H55D 128.9
C54B C55 H55D 109.5
H55A C55 H55D 19.8
H55B C55 H55D 96.1
H55C C55 H55D 101.9
C54A C55 H55E 89.4
C54B C55 H55E 109.5
H55A C55 H55E 117.7
H55B C55 H55E 20.1
H55C C55 H55E 119.0
H55D C55 H55E 109.5
C54A C55 H55F 107.6
C54B C55 H55F 109.5
H55A C55 H55F 118.8
H55B C55 H55F 101.5
H55C C55 H55F 10.1
H55D C55 H55F 109.5
H55E C55 H55F 109.5

loop_
_geom_bond_atom_site_label_1
_geom_bond_atom_site_label_2
_geom_bond_distance
Ge1 C46 2.061(4)
Ge1 Si1 2.2757(10)
Cl1 Si2 2.1179(13)
Si2 C16 1.904(3)
Si2 C1 1.913(4)
Si2 Si1 2.3776(13)
Si1 C31 1.909(3)
N1 C46 1.343(4)
N1 C47 1.396(4)
N1 C49 1.484(4)
N2 C46 1.356(4)
N2 C48 1.397(4)
N2 C54A 1.486(5)
N2 C54B 1.62(3)
C1 C6 1.416(5)
C1 C2 1.423(4)
C2 C3 1.389(5)
C2 C7 1.526(5)
C3 C4 1.382(5)
C3 H3 0.9500
C4 C5 1.377(5)
C4 C10 1.515(5)
C5 C6 1.381(5)
C5 H5 0.9500
C6 C13 1.515(5)
C7 C9 1.530(4)
C7 C8 1.540(4)
C7 H7 1.0000
C8 H8A 0.9800
C8 H8B 0.9800
C8 H8C 0.9800
C9 H9A 0.9800
C9 H9B 0.9800
C9 H9C 0.9800
C10 C12 1.513(5)
C10 C11 1.520(5)
C10 H10 1.0000
C11 H11A 0.9800
C11 H11B 0.9800
C11 H11C 0.9800
C12 H12A 0.9800
C12 H12B 0.9800
C12 H12C 0.9800
C13 C15 1.525(5)
C13 C14 1.533(5)
C13 H13 1.0000
C14 H14A 0.9800
C14 H14B 0.9800
C14 H14C 0.9800
C15 H15A 0.9800
C15 H15B 0.9800
C15 H15C 0.9800
C16 C17 1.413(4)
C16 C21 1.419(4)
C17 C18 1.390(4)
C17 C22 1.533(5)
C18 C19 1.391(5)
C18 H18 0.9500
C19 C20 1.379(5)
C19 C25 1.521(4)
C20 C21 1.394(4)
C20 H20 0.9500
C21 C28 1.524(4)
C22 C24 1.522(5)
C22 C23 1.538(4)
C22 H22 1.0000
C23 H23A 0.9800
C23 H23B 0.9800
C23 H23C 0.9800
C24 H24A 0.9800
C24 H24B 0.9800
C24 H24C 0.9800
C25 C26 1.493(5)
C25 C27 1.519(5)
C25 H25 1.0000
C26 H26A 0.9800
C26 H26B 0.9800
C26 H26C 0.9800
C27 H27A 0.9800
C27 H27B 0.9800
C27 H27C 0.9800
C28 C30 1.530(4)
C28 C29 1.536(4)
C28 H28 1.0000
C29 H29A 0.9800
C29 H29B 0.9800
C29 H29C 0.9800
C30 H30A 0.9800
C30 H30B 0.9800
C30 H30C 0.9800
C31 C32 1.424(4)
C31 C36 1.424(4)
C32 C33 1.387(4)
C32 C37 1.525(4)
C33 C34 1.392(4)
C33 H33 0.9500
C34 C35 1.380(5)
C34 C40 1.504(5)
C35 C36 1.380(5)
C35 H35 0.9500
C36 C43 1.522(5)
C37 C39 1.522(4)
C37 C38 1.538(4)
C37 H37 1.0000
C38 H38A 0.9800
C38 H38B 0.9800
C38 H38C 0.9800
C39 H39A 0.9800
C39 H39B 0.9800
C39 H39C 0.9800
C40 C42 1.511(5)
C40 C41 1.517(5)
C40 H40 1.0000
C41 H41A 0.9800
C41 H41B 0.9800
C41 H41C 0.9800
C42 H42A 0.9800
C42 H42B 0.9800
C42 H42C 0.9800
C43 C44 1.528(4)
C43 C45 1.536(5)
C43 H43 1.0000
C44 H44A 0.9800
C44 H44B 0.9800
C44 H44C 0.9800
C45 H45A 0.9800
C45 H45B 0.9800
C45 H45C 0.9800
C47 C48 1.347(5)
C47 C52 1.491(5)
C48 C53 1.497(5)
C49 C51 1.518(5)
C49 C50 1.523(5)
C49 H49 1.0000
C50 H50A 0.9800
C50 H50B 0.9800
C50 H50C 0.9800
C51 H51A 0.9800
C51 H51B 0.9800
C51 H51C 0.9800
C52 H52A 0.9800
C52 H52B 0.9800
C52 H52C 0.9800
C53 H53A 0.9800
C53 H53B 0.9800
C53 H53C 0.9800
C54A C55 1.490(5)
C54A C56A 1.516(5)
C54A H54A 1.0000
C56A H56A 0.9800
C56A H56B 0.9800
C56A H56C 0.9800
C54B C56B 1.534(16)
C54B C55 1.552(15)
C54B H54B 1.0000
C56B H56D 0.9800
C56B H56E 0.9800
C56B H56F 0.9800
C55 H55A 0.9800
C55 H55B 0.9800
C55 H55C 0.9800
C55 H55D 0.9800
C55 H55E 0.9800
C55 H55F 0.9800
